data_4334499
loop_
_publ_author_name
'Wing-Por Leung'
'Kwok-Wai Kan'
'Yuk-Chi Chan'
'Thomas C. W. Mak'

_publ_section_title
;
 Synthesis of Hetero-Binuclear Complexes from Bisgermavinylidene
;
_journal_name_full 'Inorganic Chemistry'
_journal_page_first 4571
_journal_page_last 4577
_journal_paper_doi 10.1021/ic400056f
_journal_volume 52
_journal_year 2013
_chemical_formula_sum 'C49 H40 B F15 Ge N2 O P2 Si2'
_chemical_formula_weight 1159.35
_chemical_name_systematic
; 
 ? 
;
_space_group_IT_number 2
_symmetry_cell_setting triclinic
_symmetry_space_group_name_Hall '-P 1'
_symmetry_space_group_name_H-M 'P -1'
_atom_sites_solution_hydrogens geom
_atom_sites_solution_primary direct
_atom_sites_solution_secondary difmap
_audit_creation_method SHELXL-97
_cell_angle_alpha 99.134(2)
_cell_angle_beta 90.603(2)
_cell_angle_gamma 95.525(2)
_cell_formula_units_Z 4
_cell_length_a 13.7031(9)
_cell_length_b 19.3306(14)
_cell_length_c 20.8662(15)
_cell_measurement_reflns_used 119
_cell_measurement_temperature 293(2)
_cell_measurement_theta_max 15
_cell_measurement_theta_min 15
_cell_volume 5429.9(7)
_computing_cell_refinement 'BRUKER KAPPA APEXII DUO DIFFRACTOMETER'
_computing_data_collection 'BRUKER KAPPA APEXII DUO DIFFRACTOMETER'
_computing_data_reduction 'BRUKER KAPPA APEXII DUO DIFFRACTOMETER'
_computing_molecular_graphics 'SIEMENS SHELXTL'
_computing_publication_material 'SIEMENS SHELXTL'
_computing_structure_refinement 'SHELXL-97 (Sheldrick, 2008)'
_computing_structure_solution 'SHELXS-97 (Sheldrick, 2008)'
_diffrn_ambient_temperature 293(2)
_diffrn_measured_fraction_theta_full 0.991
_diffrn_measured_fraction_theta_max 0.991
_diffrn_measurement_device_type 'BRUKER KAPPA APEXII DUO DIFFRACTOMETER'
_diffrn_measurement_method 'PHI & OMEGA SCAN'
_diffrn_radiation_monochromator graphite
_diffrn_radiation_source 'fine-focus sealed tube'
_diffrn_radiation_type MoK\a
_diffrn_radiation_wavelength 0.71073
_diffrn_reflns_av_R_equivalents 0.1337
_diffrn_reflns_av_sigmaI/netI 0.1894
_diffrn_reflns_limit_h_max 15
_diffrn_reflns_limit_h_min -16
_diffrn_reflns_limit_k_max 23
_diffrn_reflns_limit_k_min -23
_diffrn_reflns_limit_l_max 25
_diffrn_reflns_limit_l_min -25
_diffrn_reflns_number 57692
_diffrn_reflns_theta_full 25.25
_diffrn_reflns_theta_max 25.25
_diffrn_reflns_theta_min 1.07
_exptl_absorpt_coefficient_mu 0.756
_exptl_absorpt_correction_T_max 0.7163
_exptl_absorpt_correction_T_min 0.5900
_exptl_absorpt_correction_type multi-scan
_exptl_crystal_colour colourless
_exptl_crystal_density_diffrn 1.418
_exptl_crystal_description block
_exptl_crystal_F_000 2344
_exptl_crystal_size_max 0.50
_exptl_crystal_size_mid 0.40
_exptl_crystal_size_min 0.30
_platon_squeeze_details
;
;
_refine_diff_density_max 0.517
_refine_diff_density_min -0.461
_refine_diff_density_rms 0.082
_refine_ls_extinction_method none
_refine_ls_goodness_of_fit_ref 0.876
_refine_ls_hydrogen_treatment riding
_refine_ls_matrix_type full
_refine_ls_number_parameters 1315
_refine_ls_number_reflns 19499
_refine_ls_number_restraints 0
_refine_ls_restrained_S_all 0.876
_refine_ls_R_factor_all 0.1568
_refine_ls_R_factor_gt 0.0654
_refine_ls_shift/su_max 0.003
_refine_ls_shift/su_mean 0.000
_refine_ls_structure_factor_coef Fsqd
_refine_ls_weighting_details 'calc w=1/[\s^2^(Fo^2^)+(0.0421P)^2^+0.0000P] where P=(Fo^2^+2Fc^2^)/3'
_refine_ls_weighting_scheme calc
_refine_ls_wR_factor_gt 0.1401
_refine_ls_wR_factor_ref 0.1629
_reflns_number_gt 8436
_reflns_number_total 19499
_reflns_threshold_expression >2sigma(I)
_cod_data_source_file ic400056f_si_003.cif
_cod_data_source_block cyc59
_cod_database_code 4334499

loop_
_symmetry_equiv_pos_as_xyz
'x, y, z'
'-x, -y, -z'

loop_
_atom_site_label
_atom_site_type_symbol
_atom_site_fract_x
_atom_site_fract_y
_atom_site_fract_z
_atom_site_U_iso_or_equiv
_atom_site_adp_type
_atom_site_occupancy
_atom_site_symmetry_multiplicity
_atom_site_calc_flag
_atom_site_refinement_flags
Ge1' Ge -0.00783(4) 0.19818(3) 0.72093(3) 0.04011(19) Uani 1 1 d .
B1' B -0.1373(5) 0.3086(4) 0.7118(4) 0.048(2) Uani 1 1 d .
Ge1 Ge 0.38494(4) 0.24473(3) 0.31858(3) 0.03949(19) Uani 1 1 d .
B1 B 0.2390(4) 0.2095(4) 0.2117(4) 0.0415(18) Uani 1 1 d .
P1' P 0.18504(10) 0.28109(8) 0.67394(7) 0.0372(4) Uani 1 1 d .
P2' P 0.17279(11) 0.26794(9) 0.82032(8) 0.0426(4) Uani 1 1 d .
P1 P 0.54901(10) 0.15670(8) 0.24572(8) 0.0365(4) Uani 1 1 d .
P2 P 0.58553(10) 0.31846(8) 0.26641(8) 0.0417(4) Uani 1 1 d .
Si1 Si 0.48724(12) 0.12461(10) 0.37907(9) 0.0475(5) Uani 1 1 d .
Si2 Si 0.46691(13) 0.40785(10) 0.36102(10) 0.0630(6) Uani 1 1 d .
Si1' Si 0.12151(13) 0.13214(10) 0.60404(9) 0.0508(5) Uani 1 1 d .
Si2' Si 0.01509(13) 0.16451(11) 0.86344(10) 0.0561(5) Uani 1 1 d .
F1' F -0.2902(3) 0.19980(19) 0.7533(2) 0.0699(11) Uani 1 1 d .
F2' F -0.3771(3) 0.0873(2) 0.6787(2) 0.0884(14) Uani 1 1 d .
F3' F -0.3454(3) 0.0626(2) 0.5488(2) 0.0996(15) Uani 1 1 d .
F4' F -0.2154(3) 0.1520(2) 0.4957(2) 0.0951(14) Uani 1 1 d .
F5' F -0.1187(3) 0.2619(2) 0.57054(18) 0.0674(11) Uani 1 1 d .
F6' F -0.2529(3) 0.3515(2) 0.5966(2) 0.0737(12) Uani 1 1 d .
F7' F -0.2223(3) 0.4713(2) 0.5538(2) 0.0860(13) Uani 1 1 d .
F8' F -0.0862(3) 0.5750(2) 0.6122(2) 0.0996(15) Uani 1 1 d .
F9' F 0.0251(3) 0.5511(2) 0.7141(2) 0.0840(13) Uani 1 1 d .
F10' F 0.0003(2) 0.42920(18) 0.75681(19) 0.0611(10) Uani 1 1 d .
F11' F -0.0673(3) 0.3311(2) 0.85382(19) 0.0862(13) Uani 1 1 d .
F12' F -0.1667(4) 0.3853(3) 0.9545(3) 0.131(2) Uani 1 1 d .
F13' F -0.3502(4) 0.4230(3) 0.9394(3) 0.141(2) Uani 1 1 d .
F14' F -0.4341(3) 0.4029(3) 0.8180(3) 0.129(2) Uani 1 1 d .
F15' F -0.3364(3) 0.3489(2) 0.7159(3) 0.0938(15) Uani 1 1 d .
O1' O -0.0383(2) 0.28626(19) 0.72458(19) 0.0447(10) Uani 1 1 d .
H1' H -0.0485 0.2940 0.6877 0.067 Uiso 1 1 calc R
N1' N 0.1184(3) 0.2077(2) 0.6641(2) 0.0362(12) Uani 1 1 d .
N2' N 0.0741(3) 0.2161(2) 0.8103(2) 0.0403(12) Uani 1 1 d .
N1 N 0.4931(3) 0.1703(2) 0.3124(2) 0.0363(12) Uani 1 1 d .
N2 N 0.4922(3) 0.3295(2) 0.3107(2) 0.0428(13) Uani 1 1 d .
O1 O 0.3425(2) 0.2254(2) 0.23592(17) 0.0417(10) Uani 1 1 d .
H1 H 0.3882 0.2147 0.2125 0.063 Uiso 1 1 calc R
C1' C 0.1793(4) 0.3230(3) 0.7576(3) 0.0406(15) Uani 1 1 d .
H1'A H 0.1796 0.3716 0.7681 0.049 Uiso 1 1 calc R
C2' C -0.0035(4) 0.1065(4) 0.5666(3) 0.065(2) Uani 1 1 d .
H2'A H -0.0491 0.0982 0.5998 0.098 Uiso 1 1 calc R
H2'B H -0.0027 0.0644 0.5354 0.098 Uiso 1 1 calc R
H2'C H -0.0230 0.1438 0.5455 0.098 Uiso 1 1 calc R
C3' C 0.2051(5) 0.1479(4) 0.5367(3) 0.082(3) Uani 1 1 d .
H3'A H 0.1855 0.1864 0.5173 0.123 Uiso 1 1 calc R
H3'B H 0.2017 0.1062 0.5045 0.123 Uiso 1 1 calc R
H3'C H 0.2712 0.1590 0.5536 0.123 Uiso 1 1 calc R
C4' C 0.1564(6) 0.0572(4) 0.6434(4) 0.087(3) Uani 1 1 d .
H4'A H 0.1118 0.0499 0.6775 0.130 Uiso 1 1 calc R
H4'B H 0.2219 0.0679 0.6613 0.130 Uiso 1 1 calc R
H4'C H 0.1532 0.0152 0.6117 0.130 Uiso 1 1 calc R
C5' C -0.1194(5) 0.1678(5) 0.8609(4) 0.095(3) Uani 1 1 d .
H5'A H -0.1342 0.2153 0.8752 0.143 Uiso 1 1 calc R
H5'B H -0.1495 0.1376 0.8890 0.143 Uiso 1 1 calc R
H5'C H -0.1442 0.1523 0.8173 0.143 Uiso 1 1 calc R
C6' C 0.0350(6) 0.0712(4) 0.8398(5) 0.120(4) Uani 1 1 d .
H6'A H 0.1040 0.0663 0.8409 0.180 Uiso 1 1 calc R
H6'B H 0.0088 0.0546 0.7967 0.180 Uiso 1 1 calc R
H6'C H 0.0026 0.0441 0.8696 0.180 Uiso 1 1 calc R
C7' C 0.0585(6) 0.1936(5) 0.9482(4) 0.108(3) Uani 1 1 d .
H7'A H 0.0448 0.2414 0.9620 0.162 Uiso 1 1 calc R
H7'B H 0.1279 0.1907 0.9512 0.162 Uiso 1 1 calc R
H7'C H 0.0253 0.1638 0.9756 0.162 Uiso 1 1 calc R
C8' C 0.1495(4) 0.3466(3) 0.6281(3) 0.0408(15) Uani 1 1 d .
C9' C 0.0958(5) 0.3271(4) 0.5703(3) 0.063(2) Uani 1 1 d .
H9'A H 0.0747 0.2799 0.5562 0.076 Uiso 1 1 calc R
C10' C 0.0736(6) 0.3764(5) 0.5340(4) 0.094(3) Uani 1 1 d .
H10A H 0.0365 0.3620 0.4958 0.113 Uiso 1 1 calc R
C11' C 0.1037(5) 0.4456(4) 0.5514(4) 0.076(2) Uani 1 1 d .
H11A H 0.0893 0.4782 0.5252 0.091 Uiso 1 1 calc R
C12' C 0.1562(5) 0.4665(4) 0.6090(4) 0.064(2) Uani 1 1 d .
H12A H 0.1773 0.5138 0.6224 0.077 Uiso 1 1 calc R
C13' C 0.1771(4) 0.4181(3) 0.6462(3) 0.0506(17) Uani 1 1 d .
H13A H 0.2114 0.4334 0.6854 0.061 Uiso 1 1 calc R
C14' C 0.3117(4) 0.2726(3) 0.6547(3) 0.0386(15) Uani 1 1 d .
C15' C 0.3693(5) 0.3229(4) 0.6288(4) 0.068(2) Uani 1 1 d .
H15A H 0.3429 0.3632 0.6204 0.082 Uiso 1 1 calc R
C16' C 0.4672(5) 0.3139(4) 0.6150(4) 0.080(3) Uani 1 1 d .
H16A H 0.5058 0.3489 0.5986 0.097 Uiso 1 1 calc R
C17' C 0.5057(5) 0.2564(4) 0.6250(4) 0.067(2) Uani 1 1 d .
H17A H 0.5708 0.2513 0.6149 0.081 Uiso 1 1 calc R
C18' C 0.4515(5) 0.2039(4) 0.6502(3) 0.069(2) Uani 1 1 d .
H18A H 0.4790 0.1636 0.6572 0.083 Uiso 1 1 calc R
C19' C 0.3538(4) 0.2129(4) 0.6648(3) 0.0600(19) Uani 1 1 d .
H19A H 0.3161 0.1778 0.6818 0.072 Uiso 1 1 calc R
C20' C 0.2835(4) 0.2240(4) 0.8178(3) 0.0488(17) Uani 1 1 d .
C21' C 0.3761(5) 0.2631(4) 0.8232(4) 0.072(2) Uani 1 1 d .
H21A H 0.3799 0.3120 0.8280 0.086 Uiso 1 1 calc R
C22' C 0.4596(6) 0.2309(6) 0.8215(4) 0.092(3) Uani 1 1 d .
H22A H 0.5204 0.2573 0.8249 0.110 Uiso 1 1 calc R
C23' C 0.4539(6) 0.1597(6) 0.8148(5) 0.099(3) Uani 1 1 d .
H23A H 0.5115 0.1380 0.8146 0.119 Uiso 1 1 calc R
C24' C 0.3653(6) 0.1183(5) 0.8083(4) 0.092(3) Uani 1 1 d .
H24A H 0.3627 0.0695 0.8036 0.111 Uiso 1 1 calc R
C25' C 0.2797(5) 0.1523(4) 0.8089(3) 0.066(2) Uani 1 1 d .
H25A H 0.2191 0.1256 0.8031 0.079 Uiso 1 1 calc R
C26' C 0.1847(5) 0.3316(4) 0.8950(3) 0.0535(18) Uani 1 1 d .
C27' C 0.1314(5) 0.3886(4) 0.9013(3) 0.062(2) Uani 1 1 d .
H27A H 0.0913 0.3948 0.8668 0.074 Uiso 1 1 calc R
C28' C 0.1360(7) 0.4366(4) 0.9571(4) 0.093(3) Uani 1 1 d .
H28A H 0.0990 0.4748 0.9615 0.112 Uiso 1 1 calc R
C29' C 0.1991(10) 0.4260(6) 1.0082(5) 0.126(5) Uani 1 1 d .
H29A H 0.2039 0.4585 1.0464 0.151 Uiso 1 1 calc R
C30' C 0.2537(8) 0.3691(6) 1.0031(4) 0.109(3) Uani 1 1 d .
H30A H 0.2955 0.3629 1.0367 0.131 Uiso 1 1 calc R
C31' C 0.2437(6) 0.3220(4) 0.9462(4) 0.082(2) Uani 1 1 d .
H31A H 0.2778 0.2823 0.9421 0.099 Uiso 1 1 calc R
C32' C -0.2021(4) 0.2399(3) 0.6652(3) 0.0463(17) Uani 1 1 d .
C33' C -0.2677(5) 0.1916(3) 0.6892(4) 0.0541(18) Uani 1 1 d .
C34' C -0.3135(5) 0.1315(4) 0.6511(4) 0.062(2) Uani 1 1 d .
C35' C -0.2975(5) 0.1194(4) 0.5867(5) 0.068(2) Uani 1 1 d .
C36' C -0.2325(5) 0.1648(4) 0.5593(4) 0.060(2) Uani 1 1 d .
C37' C -0.1859(4) 0.2213(4) 0.5999(4) 0.0534(18) Uani 1 1 d .
C38' C -0.1249(4) 0.3812(3) 0.6770(3) 0.0475(17) Uani 1 1 d .
C39' C -0.1801(5) 0.3988(4) 0.6269(4) 0.060(2) Uani 1 1 d .
C40' C -0.1677(6) 0.4617(4) 0.6046(4) 0.066(2) Uani 1 1 d .
C41' C -0.0994(6) 0.5131(4) 0.6333(4) 0.067(2) Uani 1 1 d .
C42' C -0.0438(5) 0.5006(4) 0.6852(4) 0.062(2) Uani 1 1 d .
C43' C -0.0571(5) 0.4372(4) 0.7047(3) 0.0520(18) Uani 1 1 d .
C44' C -0.1973(5) 0.3355(3) 0.7779(4) 0.0516(18) Uani 1 1 d .
C45' C -0.1593(6) 0.3467(4) 0.8397(4) 0.067(2) Uani 1 1 d .
C46' C -0.2092(7) 0.3766(4) 0.8949(4) 0.086(3) Uani 1 1 d .
C47' C -0.3031(8) 0.3943(4) 0.8856(6) 0.101(4) Uani 1 1 d .
C48' C -0.3434(6) 0.3840(5) 0.8250(5) 0.085(3) Uani 1 1 d .
C49' C -0.2915(5) 0.3562(4) 0.7738(4) 0.067(2) Uani 1 1 d .
C1 C 0.5626(4) 0.2367(3) 0.2108(3) 0.0388(15) Uani 1 1 d .
H1A H 0.5579 0.2358 0.1662 0.047 Uiso 1 1 calc R
C2 C 0.5338(6) 0.1879(4) 0.4517(3) 0.083(2) Uani 1 1 d .
H2A H 0.6013 0.2036 0.4461 0.125 Uiso 1 1 calc R
H2B H 0.5284 0.1652 0.4894 0.125 Uiso 1 1 calc R
H2C H 0.4958 0.2275 0.4572 0.125 Uiso 1 1 calc R
C3 C 0.5564(4) 0.0457(3) 0.3689(3) 0.065(2) Uani 1 1 d .
H3A H 0.6244 0.0596 0.3629 0.097 Uiso 1 1 calc R
H3B H 0.5306 0.0131 0.3316 0.097 Uiso 1 1 calc R
H3C H 0.5498 0.0235 0.4069 0.097 Uiso 1 1 calc R
C4 C 0.3574(4) 0.0946(4) 0.3907(3) 0.068(2) Uani 1 1 d .
H4A H 0.3323 0.0626 0.3529 0.101 Uiso 1 1 calc R
H4B H 0.3199 0.1345 0.3973 0.101 Uiso 1 1 calc R
H4C H 0.3526 0.0711 0.4280 0.101 Uiso 1 1 calc R
C5 C 0.4502(10) 0.3916(5) 0.4434(5) 0.183(6) Uani 1 1 d .
H5A H 0.3980 0.3549 0.4441 0.274 Uiso 1 1 calc R
H5B H 0.4341 0.4339 0.4703 0.274 Uiso 1 1 calc R
H5C H 0.5097 0.3775 0.4597 0.274 Uiso 1 1 calc R
C6 C 0.5675(6) 0.4773(4) 0.3657(5) 0.147(5) Uani 1 1 d .
H6A H 0.5827 0.4862 0.3228 0.220 Uiso 1 1 calc R
H6B H 0.6242 0.4628 0.3855 0.220 Uiso 1 1 calc R
H6C H 0.5488 0.5194 0.3914 0.220 Uiso 1 1 calc R
C7 C 0.3541(8) 0.4369(7) 0.3369(6) 0.223(8) Uani 1 1 d .
H7A H 0.3024 0.3994 0.3356 0.335 Uiso 1 1 calc R
H7B H 0.3605 0.4502 0.2946 0.335 Uiso 1 1 calc R
H7C H 0.3389 0.4767 0.3675 0.335 Uiso 1 1 calc R
C8 C 0.6713(4) 0.1296(3) 0.2524(3) 0.0400(15) Uani 1 1 d .
C9 C 0.7250(4) 0.1470(3) 0.3105(3) 0.0492(17) Uani 1 1 d .
H9A H 0.6977 0.1715 0.3468 0.059 Uiso 1 1 calc R
C10 C 0.8187(5) 0.1279(4) 0.3140(4) 0.062(2) Uani 1 1 d .
H10B H 0.8537 0.1380 0.3534 0.075 Uiso 1 1 calc R
C11 C 0.8610(5) 0.0943(4) 0.2610(4) 0.071(2) Uani 1 1 d .
H11B H 0.9241 0.0811 0.2641 0.085 Uiso 1 1 calc R
C12 C 0.8110(5) 0.0804(4) 0.2040(4) 0.077(2) Uani 1 1 d .
H12B H 0.8417 0.0601 0.1672 0.092 Uiso 1 1 calc R
C13 C 0.7149(4) 0.0955(4) 0.1987(3) 0.064(2) Uani 1 1 d .
H13B H 0.6801 0.0828 0.1594 0.076 Uiso 1 1 calc R
C14 C 0.4876(4) 0.0909(3) 0.1834(3) 0.0416(16) Uani 1 1 d .
C15 C 0.4975(5) 0.0957(4) 0.1183(3) 0.0603(19) Uani 1 1 d .
H15B H 0.5338 0.1343 0.1060 0.072 Uiso 1 1 calc R
C16 C 0.4535(6) 0.0433(5) 0.0722(4) 0.079(2) Uani 1 1 d .
H16B H 0.4618 0.0463 0.0285 0.094 Uiso 1 1 calc R
C17 C 0.3996(6) -0.0113(5) 0.0883(4) 0.081(3) Uani 1 1 d .
H17B H 0.3701 -0.0460 0.0561 0.097 Uiso 1 1 calc R
C18 C 0.3869(5) -0.0171(4) 0.1527(5) 0.078(3) Uani 1 1 d .
H18B H 0.3481 -0.0553 0.1640 0.093 Uiso 1 1 calc R
C19 C 0.4329(4) 0.0352(3) 0.2016(3) 0.0556(19) Uani 1 1 d .
H19B H 0.4259 0.0316 0.2453 0.067 Uiso 1 1 calc R
C20 C 0.6974(4) 0.3147(3) 0.3120(3) 0.0465(16) Uani 1 1 d .
C21 C 0.7861(4) 0.3042(4) 0.2791(4) 0.065(2) Uani 1 1 d .
H21B H 0.7874 0.2972 0.2340 0.079 Uiso 1 1 calc R
C22 C 0.8688(6) 0.3045(4) 0.3152(6) 0.087(3) Uani 1 1 d .
H22B H 0.9274 0.2982 0.2939 0.105 Uiso 1 1 calc R
C23 C 0.8701(7) 0.3135(5) 0.3805(6) 0.104(4) Uani 1 1 d .
H23B H 0.9284 0.3134 0.4037 0.125 Uiso 1 1 calc R
C24 C 0.7839(7) 0.3231(4) 0.4124(4) 0.093(3) Uani 1 1 d .
H24B H 0.7843 0.3289 0.4575 0.112 Uiso 1 1 calc R
C25 C 0.6958(5) 0.3242(4) 0.3785(4) 0.063(2) Uani 1 1 d .
H25B H 0.6379 0.3311 0.4004 0.076 Uiso 1 1 calc R
C26 C 0.6139(5) 0.3840(3) 0.2151(3) 0.0552(18) Uani 1 1 d .
C27 C 0.7023(6) 0.4262(4) 0.2184(4) 0.079(2) Uani 1 1 d .
H27B H 0.7499 0.4222 0.2493 0.094 Uiso 1 1 calc R
C28 C 0.7204(7) 0.4736(5) 0.1766(5) 0.097(3) Uani 1 1 d .
H28B H 0.7809 0.5003 0.1786 0.116 Uiso 1 1 calc R
C29 C 0.6495(8) 0.4822(5) 0.1315(5) 0.104(3) Uani 1 1 d .
H29B H 0.6605 0.5159 0.1044 0.125 Uiso 1 1 calc R
C30 C 0.5601(7) 0.4385(6) 0.1275(5) 0.128(4) Uani 1 1 d .
H30B H 0.5122 0.4419 0.0965 0.153 Uiso 1 1 calc R
C31 C 0.5443(6) 0.3909(5) 0.1699(4) 0.088(3) Uani 1 1 d .
H31B H 0.4850 0.3628 0.1676 0.106 Uiso 1 1 calc R
C32 C 0.1876(4) 0.2818(3) 0.1993(3) 0.0444(16) Uani 1 1 d .
C33 C 0.2367(5) 0.3445(4) 0.1922(3) 0.0581(19) Uani 1 1 d .
C34 C 0.1943(7) 0.4009(4) 0.1767(4) 0.073(2) Uani 1 1 d .
C35 C 0.0963(7) 0.3954(4) 0.1638(4) 0.073(2) Uani 1 1 d .
C36 C 0.0415(5) 0.3328(5) 0.1681(4) 0.071(2) Uani 1 1 d .
C37 C 0.0877(5) 0.2791(4) 0.1851(3) 0.0590(19) Uani 1 1 d .
C38 C 0.2335(4) 0.1626(3) 0.1393(3) 0.0436(16) Uani 1 1 d .
C39 C 0.2996(5) 0.1796(4) 0.0919(3) 0.0559(18) Uani 1 1 d .
C40 C 0.3001(6) 0.1445(4) 0.0289(3) 0.067(2) Uani 1 1 d .
C41 C 0.2348(7) 0.0890(5) 0.0095(4) 0.075(2) Uani 1 1 d .
C42 C 0.1640(6) 0.0705(4) 0.0506(4) 0.076(2) Uani 1 1 d .
C43 C 0.1634(5) 0.1086(4) 0.1132(4) 0.063(2) Uani 1 1 d .
C44 C 0.1775(4) 0.1710(3) 0.2672(3) 0.0403(15) Uani 1 1 d .
C45 C 0.1777(4) 0.1006(4) 0.2708(3) 0.0474(16) Uani 1 1 d .
C46 C 0.1319(5) 0.0672(4) 0.3165(4) 0.0553(18) Uani 1 1 d .
C47 C 0.0825(5) 0.1050(5) 0.3643(3) 0.060(2) Uani 1 1 d .
C48 C 0.0823(5) 0.1759(4) 0.3663(3) 0.0533(18) Uani 1 1 d .
C49 C 0.1295(4) 0.2057(3) 0.3178(3) 0.0450(16) Uani 1 1 d .
F1 F 0.3347(3) 0.3557(2) 0.2023(2) 0.0939(15) Uani 1 1 d .
F2 F 0.2478(4) 0.4620(2) 0.1714(3) 0.1133(17) Uani 1 1 d .
F3 F 0.0530(4) 0.4507(2) 0.1462(2) 0.1097(17) Uani 1 1 d .
F4 F -0.0556(3) 0.3289(3) 0.1567(3) 0.1098(17) Uani 1 1 d .
F5 F 0.0287(2) 0.2200(2) 0.1883(2) 0.0858(14) Uani 1 1 d .
F6 F 0.3689(3) 0.2358(2) 0.10717(17) 0.0660(11) Uani 1 1 d .
F7 F 0.3696(3) 0.1643(3) -0.0124(2) 0.1017(16) Uani 1 1 d .
F8 F 0.2368(4) 0.0519(3) -0.0507(2) 0.1188(18) Uani 1 1 d .
F9 F 0.0958(4) 0.0157(3) 0.0320(2) 0.1192(18) Uani 1 1 d .
F10 F 0.0890(3) 0.0870(2) 0.1495(2) 0.0804(13) Uani 1 1 d .
F11 F 0.2293(3) 0.05948(19) 0.22696(19) 0.0680(11) Uani 1 1 d .
F12 F 0.1358(3) -0.0030(2) 0.3150(2) 0.0819(13) Uani 1 1 d .
F13 F 0.0380(3) 0.0713(2) 0.41067(19) 0.0864(13) Uani 1 1 d .
F14 F 0.0384(3) 0.2131(2) 0.41550(19) 0.0834(13) Uani 1 1 d .
F15 F 0.1258(3) 0.2770(2) 0.32540(18) 0.0665(11) Uani 1 1 d .

loop_
_atom_site_aniso_label
_atom_site_aniso_U_11
_atom_site_aniso_U_22
_atom_site_aniso_U_33
_atom_site_aniso_U_23
_atom_site_aniso_U_13
_atom_site_aniso_U_12
Ge1' 0.0371(4) 0.0365(4) 0.0452(4) 0.0063(3) 0.0051(3) -0.0041(3)
B1' 0.031(4) 0.039(5) 0.073(6) 0.003(4) 0.005(4) -0.003(3)
Ge1 0.0309(3) 0.0418(4) 0.0435(4) 0.0020(3) 0.0062(3) -0.0003(3)
B1 0.028(4) 0.042(5) 0.055(5) 0.015(4) -0.002(3) -0.002(3)
P1' 0.0342(8) 0.0395(10) 0.0378(10) 0.0094(8) 0.0021(7) -0.0025(7)
P2' 0.0468(9) 0.0439(11) 0.0374(10) 0.0120(8) -0.0008(8) -0.0029(8)
P1 0.0325(8) 0.0359(10) 0.0393(10) 0.0009(8) 0.0018(7) 0.0022(7)
P2 0.0338(8) 0.0378(10) 0.0523(11) 0.0070(9) 0.0050(8) -0.0024(7)
Si1 0.0464(10) 0.0547(12) 0.0425(11) 0.0123(10) 0.0010(9) 0.0036(9)
Si2 0.0546(11) 0.0481(13) 0.0769(15) -0.0171(11) 0.0111(11) 0.0018(10)
Si1' 0.0502(11) 0.0483(12) 0.0510(12) -0.0016(10) 0.0065(9) 0.0046(9)
Si2' 0.0537(11) 0.0564(13) 0.0629(13) 0.0274(11) 0.0106(10) -0.0009(10)
F1' 0.067(2) 0.058(3) 0.083(3) 0.016(2) 0.011(2) -0.011(2)
F2' 0.077(3) 0.057(3) 0.130(4) 0.025(3) -0.008(3) -0.021(2)
F3' 0.105(3) 0.065(3) 0.116(4) -0.008(3) -0.036(3) -0.020(3)
F4' 0.106(3) 0.091(4) 0.081(3) -0.003(3) -0.016(3) 0.000(3)
F5' 0.060(2) 0.066(3) 0.075(3) 0.010(2) 0.009(2) 0.000(2)
F6' 0.058(2) 0.074(3) 0.090(3) 0.019(2) -0.013(2) 0.004(2)
F7' 0.099(3) 0.083(3) 0.086(3) 0.035(3) 0.003(3) 0.022(3)
F8' 0.142(4) 0.056(3) 0.110(4) 0.041(3) 0.018(3) 0.007(3)
F9' 0.093(3) 0.050(3) 0.102(3) 0.004(2) 0.021(3) -0.015(2)
F10' 0.057(2) 0.045(2) 0.077(3) 0.001(2) -0.001(2) -0.0062(18)
F11' 0.083(3) 0.099(4) 0.070(3) -0.004(3) -0.002(2) 0.004(3)
F12' 0.190(6) 0.118(5) 0.073(4) -0.012(3) 0.031(4) 0.003(4)
F13' 0.174(5) 0.091(4) 0.153(5) -0.011(4) 0.107(4) 0.017(4)
F14' 0.069(3) 0.113(4) 0.200(6) -0.005(4) 0.053(3) 0.024(3)
F15' 0.047(2) 0.092(4) 0.138(4) 0.001(3) 0.003(3) 0.015(2)
O1' 0.037(2) 0.042(3) 0.054(3) 0.009(2) 0.001(2) -0.0007(19)
N1' 0.033(2) 0.034(3) 0.040(3) 0.005(2) 0.007(2) -0.003(2)
N2' 0.043(3) 0.039(3) 0.039(3) 0.012(2) -0.002(2) -0.004(2)
N1 0.038(3) 0.036(3) 0.034(3) 0.005(2) 0.001(2) 0.004(2)
N2 0.042(3) 0.030(3) 0.053(3) -0.003(2) 0.013(2) -0.001(2)
O1 0.028(2) 0.056(3) 0.040(2) 0.007(2) 0.0012(18) 0.0018(19)
C1' 0.062(4) 0.023(3) 0.036(4) 0.007(3) 0.001(3) 0.001(3)
C2' 0.063(4) 0.065(5) 0.060(5) -0.007(4) 0.002(4) -0.005(4)
C3' 0.066(5) 0.104(7) 0.062(5) -0.022(5) 0.015(4) 0.003(4)
C4' 0.106(6) 0.045(5) 0.110(7) 0.006(5) -0.009(5) 0.022(4)
C5' 0.059(5) 0.144(8) 0.099(7) 0.072(6) 0.022(4) 0.002(5)
C6' 0.114(7) 0.054(6) 0.197(11) 0.039(6) 0.061(7) -0.001(5)
C7' 0.117(7) 0.139(9) 0.071(6) 0.060(6) -0.010(5) -0.040(6)
C8' 0.042(3) 0.044(4) 0.038(4) 0.014(3) 0.005(3) -0.001(3)
C9' 0.075(5) 0.056(5) 0.058(5) 0.016(4) -0.024(4) -0.012(4)
C10' 0.121(7) 0.106(8) 0.059(6) 0.047(6) -0.035(5) -0.018(6)
C11' 0.074(5) 0.065(6) 0.100(7) 0.049(5) 0.000(5) 0.005(5)
C12' 0.064(5) 0.062(5) 0.072(6) 0.030(5) 0.000(4) 0.004(4)
C13' 0.049(4) 0.045(4) 0.058(5) 0.015(4) -0.006(3) -0.005(3)
C14' 0.037(3) 0.041(4) 0.040(4) 0.011(3) 0.002(3) 0.006(3)
C15' 0.051(4) 0.051(5) 0.106(6) 0.023(5) 0.020(4) 0.001(4)
C16' 0.045(4) 0.062(6) 0.137(8) 0.026(5) 0.028(5) 0.003(4)
C17' 0.032(4) 0.086(6) 0.081(6) 0.004(5) 0.006(4) 0.005(4)
C18' 0.057(5) 0.087(6) 0.070(5) 0.015(5) 0.006(4) 0.032(4)
C19' 0.048(4) 0.071(5) 0.066(5) 0.023(4) 0.010(4) 0.006(4)
C20' 0.039(4) 0.056(5) 0.052(4) 0.013(4) -0.006(3) 0.003(3)
C21' 0.053(5) 0.081(6) 0.083(6) 0.025(5) -0.014(4) -0.003(4)
C22' 0.047(5) 0.113(8) 0.122(8) 0.045(7) -0.014(5) 0.001(5)
C23' 0.061(6) 0.115(9) 0.136(9) 0.055(7) -0.003(5) 0.029(6)
C24' 0.084(6) 0.077(6) 0.128(8) 0.049(6) 0.017(6) 0.016(5)
C25' 0.049(4) 0.068(6) 0.088(6) 0.032(5) 0.003(4) 0.008(4)
C26' 0.065(4) 0.048(5) 0.046(4) 0.014(4) 0.006(4) -0.016(4)
C27' 0.084(5) 0.049(5) 0.046(5) 0.000(4) 0.014(4) -0.014(4)
C28' 0.138(8) 0.066(6) 0.064(6) -0.013(5) 0.025(6) -0.017(5)
C29' 0.209(13) 0.095(9) 0.050(6) -0.018(6) 0.019(8) -0.056(9)
C30' 0.159(10) 0.097(8) 0.058(7) 0.000(6) -0.016(6) -0.028(7)
C31' 0.118(7) 0.085(6) 0.039(5) 0.004(5) -0.009(5) 0.001(5)
C32' 0.032(3) 0.041(4) 0.065(5) 0.009(4) 0.004(3) 0.003(3)
C33' 0.045(4) 0.038(4) 0.079(6) 0.010(4) -0.004(4) 0.003(3)
C34' 0.042(4) 0.046(5) 0.097(7) 0.014(5) -0.009(4) -0.006(4)
C35' 0.059(5) 0.043(5) 0.099(7) 0.006(5) -0.027(5) -0.003(4)
C36' 0.054(4) 0.058(5) 0.064(5) -0.002(4) -0.017(4) 0.005(4)
C37' 0.036(4) 0.054(5) 0.070(5) 0.012(4) -0.005(4) 0.000(3)
C38' 0.041(4) 0.036(4) 0.065(5) 0.006(4) 0.012(3) 0.006(3)
C39' 0.045(4) 0.065(6) 0.068(5) 0.000(5) 0.000(4) 0.008(4)
C40' 0.065(5) 0.064(6) 0.078(6) 0.032(5) 0.014(5) 0.025(5)
C41' 0.074(5) 0.044(5) 0.087(6) 0.019(5) 0.019(5) 0.004(4)
C42' 0.069(5) 0.032(4) 0.079(6) 0.001(4) 0.021(4) -0.008(4)
C43' 0.045(4) 0.049(5) 0.061(5) 0.003(4) 0.005(4) 0.009(4)
C44' 0.049(4) 0.037(4) 0.067(5) 0.008(4) 0.009(4) -0.008(3)
C45' 0.065(5) 0.052(5) 0.084(6) 0.013(5) 0.022(5) -0.002(4)
C46' 0.112(7) 0.065(6) 0.069(6) -0.012(5) 0.027(6) -0.016(5)
C47' 0.103(8) 0.049(5) 0.145(10) -0.003(6) 0.093(8) -0.004(5)
C48' 0.065(6) 0.069(6) 0.121(8) 0.003(6) 0.036(6) 0.012(5)
C49' 0.049(5) 0.050(5) 0.096(7) -0.001(5) 0.016(5) -0.001(4)
C1 0.052(4) 0.034(4) 0.031(3) 0.011(3) 0.002(3) -0.004(3)
C2 0.118(6) 0.079(6) 0.046(5) 0.004(4) -0.015(4) -0.009(5)
C3 0.056(4) 0.058(5) 0.084(5) 0.028(4) -0.009(4) 0.000(4)
C4 0.058(4) 0.078(6) 0.074(5) 0.035(4) 0.020(4) 0.001(4)
C5 0.338(17) 0.094(8) 0.106(9) -0.023(7) 0.077(10) 0.024(10)
C6 0.119(7) 0.060(6) 0.233(13) -0.052(7) 0.056(8) -0.012(6)
C7 0.172(11) 0.232(15) 0.237(15) -0.132(12) -0.069(10) 0.156(11)
C8 0.026(3) 0.041(4) 0.056(4) 0.015(3) 0.007(3) 0.008(3)
C9 0.033(3) 0.048(4) 0.067(5) 0.011(4) 0.003(3) 0.001(3)
C10 0.050(4) 0.071(5) 0.069(5) 0.017(4) -0.007(4) 0.007(4)
C11 0.040(4) 0.076(6) 0.099(7) 0.011(5) 0.001(4) 0.021(4)
C12 0.066(5) 0.101(7) 0.069(6) 0.009(5) 0.014(4) 0.046(5)
C13 0.045(4) 0.084(6) 0.063(5) 0.004(4) 0.006(4) 0.022(4)
C14 0.035(3) 0.043(4) 0.047(4) 0.002(3) -0.008(3) 0.013(3)
C15 0.074(5) 0.062(5) 0.045(5) -0.001(4) 0.005(4) 0.019(4)
C16 0.104(7) 0.073(6) 0.061(6) -0.002(5) 0.002(5) 0.034(5)
C17 0.077(6) 0.091(7) 0.062(6) -0.036(5) -0.029(5) 0.033(5)
C18 0.045(4) 0.046(5) 0.131(8) -0.013(5) 0.002(5) -0.004(4)
C19 0.040(4) 0.048(4) 0.071(5) -0.010(4) -0.001(4) -0.003(3)
C20 0.042(4) 0.035(4) 0.059(5) 0.003(3) -0.001(3) -0.006(3)
C21 0.033(4) 0.067(5) 0.094(6) 0.014(4) -0.001(4) -0.005(3)
C22 0.044(5) 0.072(6) 0.147(9) 0.028(7) -0.008(6) -0.005(4)
C23 0.059(6) 0.071(7) 0.177(12) 0.014(8) -0.045(8) -0.001(5)
C24 0.113(7) 0.071(6) 0.089(7) 0.001(5) -0.057(6) 0.003(6)
C25 0.063(5) 0.055(5) 0.068(5) 0.000(4) -0.014(4) 0.000(4)
C26 0.061(4) 0.048(4) 0.060(5) 0.017(4) 0.004(4) 0.008(4)
C27 0.084(5) 0.055(5) 0.097(6) 0.036(5) 0.015(5) -0.028(4)
C28 0.099(7) 0.081(7) 0.107(8) 0.025(6) 0.008(6) -0.024(6)
C29 0.131(9) 0.078(7) 0.112(8) 0.047(6) 0.021(7) -0.003(7)
C30 0.085(7) 0.160(11) 0.154(10) 0.092(9) -0.017(7) -0.008(7)
C31 0.065(5) 0.109(7) 0.106(7) 0.079(6) 0.009(5) -0.010(5)
C32 0.046(4) 0.040(4) 0.050(4) 0.014(3) -0.001(3) 0.006(3)
C33 0.059(5) 0.049(5) 0.069(5) 0.020(4) 0.011(4) 0.002(4)
C34 0.093(6) 0.044(5) 0.082(6) 0.018(4) 0.005(5) -0.005(5)
C35 0.116(7) 0.061(6) 0.055(5) 0.024(4) 0.016(5) 0.044(6)
C36 0.060(5) 0.083(7) 0.078(6) 0.029(5) 0.010(4) 0.019(5)
C37 0.048(4) 0.060(5) 0.076(5) 0.029(4) 0.001(4) 0.008(4)
C38 0.033(3) 0.042(4) 0.056(4) 0.010(3) -0.005(3) 0.001(3)
C39 0.049(4) 0.057(5) 0.063(5) 0.015(4) -0.013(4) 0.001(4)
C40 0.083(5) 0.078(6) 0.037(5) 0.004(4) -0.008(4) 0.013(5)
C41 0.096(6) 0.075(6) 0.046(5) -0.005(5) -0.013(5) 0.005(5)
C42 0.083(6) 0.063(6) 0.073(6) -0.014(5) -0.032(5) -0.002(5)
C43 0.053(4) 0.053(5) 0.081(6) 0.016(4) -0.013(4) -0.009(4)
C44 0.028(3) 0.043(4) 0.051(4) 0.012(3) 0.003(3) 0.001(3)
C45 0.045(4) 0.049(5) 0.048(4) 0.013(4) 0.003(3) 0.001(3)
C46 0.050(4) 0.039(4) 0.080(5) 0.024(4) -0.006(4) -0.006(3)
C47 0.041(4) 0.093(7) 0.047(5) 0.027(5) 0.002(3) -0.009(4)
C48 0.049(4) 0.057(5) 0.053(5) 0.008(4) -0.003(4) 0.005(4)
C49 0.040(3) 0.044(4) 0.054(4) 0.016(4) -0.002(3) 0.003(3)
F1 0.061(3) 0.063(3) 0.158(5) 0.032(3) 0.007(3) -0.019(2)
F2 0.141(4) 0.055(3) 0.147(5) 0.036(3) 0.006(4) -0.006(3)
F3 0.154(4) 0.086(4) 0.107(4) 0.038(3) 0.017(3) 0.063(3)
F4 0.067(3) 0.124(4) 0.152(5) 0.048(4) -0.019(3) 0.039(3)
F5 0.045(2) 0.077(3) 0.141(4) 0.045(3) -0.027(2) -0.010(2)
F6 0.068(2) 0.074(3) 0.053(2) 0.015(2) 0.000(2) -0.017(2)
F7 0.112(3) 0.137(4) 0.056(3) 0.021(3) 0.013(3) 0.006(3)
F8 0.166(5) 0.125(4) 0.053(3) -0.019(3) -0.022(3) 0.010(4)
F9 0.128(4) 0.107(4) 0.100(4) -0.013(3) -0.037(3) -0.047(3)
F10 0.061(2) 0.078(3) 0.094(3) 0.010(3) -0.010(2) -0.027(2)
F11 0.074(2) 0.048(2) 0.088(3) 0.020(2) 0.019(2) 0.019(2)
F12 0.094(3) 0.058(3) 0.097(3) 0.033(3) 0.000(3) -0.006(2)
F13 0.085(3) 0.104(4) 0.072(3) 0.036(3) 0.013(2) -0.023(3)
F14 0.085(3) 0.101(4) 0.066(3) 0.012(3) 0.023(2) 0.020(3)
F15 0.079(3) 0.051(3) 0.071(3) 0.012(2) 0.012(2) 0.011(2)

loop_
_atom_type_symbol
_atom_type_description
_atom_type_scat_dispersion_real
_atom_type_scat_dispersion_imag
_atom_type_scat_source
C C 0.0033 0.0016 'International Tables Vol C Tables 4.2.6.8 and 6.1.1.4'
H H 0.0000 0.0000 'International Tables Vol C Tables 4.2.6.8 and 6.1.1.4'
N N 0.0061 0.0033 'International Tables Vol C Tables 4.2.6.8 and 6.1.1.4'
Si Si 0.0817 0.0704 'International Tables Vol C Tables 4.2.6.8 and 6.1.1.4'
P P 0.1023 0.0942 'International Tables Vol C Tables 4.2.6.8 and 6.1.1.4'
Ge Ge 0.1547 1.8001 'International Tables Vol C Tables 4.2.6.8 and 6.1.1.4'
O O 0.0106 0.0060 'International Tables Vol C Tables 4.2.6.8 and 6.1.1.4'
F F 0.0171 0.0103 'International Tables Vol C Tables 4.2.6.8 and 6.1.1.4'
B B 0.0013 0.0007 'International Tables Vol C Tables 4.2.6.8 and 6.1.1.4'

loop_
_geom_angle_atom_site_label_1
_geom_angle_atom_site_label_2
_geom_angle_atom_site_label_3
_geom_angle
O1' Ge1' N1' 97.08(17)
O1' Ge1' N2' 96.20(18)
N1' Ge1' N2' 93.70(17)
C44' B1' C38' 101.7(5)
C44' B1' C32' 110.8(5)
C38' B1' C32' 113.1(6)
O1 Ge1 N2 98.73(18)
O1 Ge1 N1 97.57(16)
N2 Ge1 N1 92.35(17)
C38 B1 C44 114.1(5)
C38 B1 C32 102.4(5)
C44 B1 C32 110.2(5)
N1' P1' C8' 116.8(3)
N1' P1' C14' 113.4(3)
C8' P1' C14' 104.5(3)
N1' P1' C1' 109.0(2)
C8' P1' C1' 103.8(3)
C14' P1' C1' 108.7(3)
N2' P2' C20' 114.3(3)
N2' P2' C1' 109.4(3)
C20' P2' C1' 107.7(3)
N2' P2' C26' 116.4(3)
C20' P2' C26' 105.0(3)
C1' P2' C26' 103.1(3)
N1 P1 C1 109.5(2)
N1 P1 C14 115.4(3)
C1 P1 C14 105.3(3)
N1 P1 C8 115.0(3)
C1 P1 C8 106.3(3)
C14 P1 C8 104.5(3)
N2 P2 C26 115.5(3)
N2 P2 C1 109.0(2)
C26 P2 C1 104.6(3)
N2 P2 C20 113.7(3)
C26 P2 C20 105.8(3)
C1 P2 C20 107.7(3)
N1 Si1 C4 108.4(3)
N1 Si1 C2 107.4(3)
C4 Si1 C2 108.9(3)
N1 Si1 C3 114.2(3)
C4 Si1 C3 107.4(3)
C2 Si1 C3 110.5(3)
N2 Si2 C7 111.2(4)
N2 Si2 C5 109.7(4)
C7 Si2 C5 105.7(6)
N2 Si2 C6 112.7(3)
C7 Si2 C6 111.5(6)
C5 Si2 C6 105.5(5)
N1' Si1' C2' 109.2(3)
N1' Si1' C3' 112.7(3)
C2' Si1' C3' 106.7(3)
N1' Si1' C4' 109.2(3)
C2' Si1' C4' 107.6(3)
C3' Si1' C4' 111.3(3)
N2' Si2' C6' 110.8(3)
N2' Si2' C7' 111.9(3)
C6' Si2' C7' 108.7(5)
N2' Si2' C5' 111.6(3)
C6' Si2' C5' 105.9(4)
C7' Si2' C5' 107.7(4)
P1' N1' Si1' 130.3(3)
P1' N1' Ge1' 118.5(2)
Si1' N1' Ge1' 110.6(2)
P2' N2' Si2' 130.2(3)
P2' N2' Ge1' 121.3(3)
Si2' N2' Ge1' 108.5(2)
P1 N1 Si1 131.3(3)
P1 N1 Ge1 116.6(2)
Si1 N1 Ge1 111.1(2)
P2 N2 Si2 126.8(3)
P2 N2 Ge1 121.4(2)
Si2 N2 Ge1 111.8(2)
P1' C1' P2' 118.4(3)
C9' C8' C13' 116.2(6)
C9' C8' P1' 120.8(5)
C13' C8' P1' 123.0(5)
C10' C9' C8' 120.6(7)
C11' C10' C9' 122.4(8)
C10' C11' C12' 118.1(8)
C13' C12' C11' 120.0(7)
C12' C13' C8' 122.6(7)
C15' C14' C19' 117.5(6)
C15' C14' P1' 122.7(5)
C19' C14' P1' 119.8(5)
C14' C15' C16' 120.5(7)
C17' C16' C15' 120.9(7)
C16' C17' C18' 121.3(7)
C17' C18' C19' 118.1(7)
C14' C19' C18' 121.7(7)
C25' C20' C21' 118.5(6)
C25' C20' P2' 121.0(5)
C21' C20' P2' 120.5(6)
C22' C21' C20' 121.1(8)
C21' C22' C23' 119.4(8)
C22' C23' C24' 122.3(8)
C23' C24' C25' 117.7(8)
C20' C25' C24' 121.0(7)
C27' C26' C31' 119.5(7)
C27' C26' P2' 119.4(6)
C31' C26' P2' 121.1(6)
C28' C27' C26' 121.3(8)
C27' C28' C29' 117.8(9)
C30' C29' C28' 122.1(9)
C31' C30' C29' 117.0(10)
C30' C31' C26' 122.3(9)
C37' C32' C33' 112.9(6)
C37' C32' B1' 122.5(6)
C33' C32' B1' 124.1(6)
F1' C33' C32' 121.3(6)
F1' C33' C34' 115.2(6)
C32' C33' C34' 123.5(7)
C35' C34' F2' 120.9(7)
C35' C34' C33' 119.6(7)
F2' C34' C33' 119.4(8)
C34' C35' F3' 119.9(8)
C34' C35' C36' 120.3(7)
F3' C35' C36' 119.8(8)
F4' C36' C37' 122.5(7)
F4' C36' C35' 120.2(7)
C37' C36' C35' 117.3(7)
F5' C37' C36' 114.5(7)
F5' C37' C32' 119.3(6)
C36' C37' C32' 126.2(7)
C39' C38' C43' 111.9(6)
C39' C38' B1' 129.4(6)
C43' C38' B1' 118.3(6)
F6' C39' C40' 115.6(7)
F6' C39' C38' 119.7(7)
C40' C39' C38' 124.8(7)
F7' C40' C41' 120.9(8)
F7' C40' C39' 119.2(8)
C41' C40' C39' 119.9(8)
F8' C41' C40' 120.8(8)
F8' C41' C42' 120.3(8)
C40' C41' C42' 118.9(7)
C43' C42' F9' 121.0(8)
C43' C42' C41' 119.2(7)
F9' C42' C41' 119.8(7)
C42' C43' F10' 115.6(7)
C42' C43' C38' 125.2(7)
F10' C43' C38' 119.1(6)
C45' C44' C49' 113.3(7)
C45' C44' B1' 125.4(6)
C49' C44' B1' 121.0(7)
C44' C45' F11' 122.3(7)
C44' C45' C46' 124.1(8)
F11' C45' C46' 113.5(8)
F12' C46' C47' 121.6(9)
F12' C46' C45' 120.4(9)
C47' C46' C45' 118.0(9)
C48' C47' F13' 123.1(11)
C48' C47' C46' 119.7(8)
F13' C47' C46' 117.2(11)
F14' C48' C47' 117.9(9)
F14' C48' C49' 122.4(10)
C47' C48' C49' 119.8(9)
F15' C49' C48' 115.7(8)
F15' C49' C44' 119.2(7)
C48' C49' C44' 125.2(9)
P2 C1 P1 117.0(3)
C13 C8 C9 118.9(5)
C13 C8 P1 120.4(5)
C9 C8 P1 120.6(4)
C10 C9 C8 119.6(6)
C11 C10 C9 121.1(7)
C12 C11 C10 119.4(7)
C11 C12 C13 121.7(7)
C8 C13 C12 119.1(7)
C19 C14 C15 120.2(6)
C19 C14 P1 118.6(5)
C15 C14 P1 121.2(5)
C16 C15 C14 119.8(7)
C17 C16 C15 121.4(8)
C16 C17 C18 120.3(8)
C17 C18 C19 119.8(8)
C14 C19 C18 118.6(7)
C25 C20 C21 120.6(6)
C25 C20 P2 119.3(5)
C21 C20 P2 120.0(5)
C22 C21 C20 118.1(8)
C23 C22 C21 122.9(9)
C22 C23 C24 119.0(9)
C23 C24 C25 121.4(9)
C20 C25 C24 117.9(7)
C31 C26 C27 119.0(7)
C31 C26 P2 117.2(5)
C27 C26 P2 123.8(6)
C28 C27 C26 120.9(8)
C27 C28 C29 120.6(8)
C28 C29 C30 118.5(9)
C31 C30 C29 119.5(9)
C26 C31 C30 121.5(8)
C33 C32 C37 112.5(6)
C33 C32 B1 125.9(6)
C37 C32 B1 121.0(6)
F1 C33 C32 120.4(6)
F1 C33 C34 114.5(7)
C32 C33 C34 125.1(7)
F2 C34 C35 118.4(8)
F2 C34 C33 121.7(8)
C35 C34 C33 119.9(7)
C34 C35 F3 120.7(9)
C34 C35 C36 118.6(7)
F3 C35 C36 120.6(9)
F4 C36 C37 123.4(8)
F4 C36 C35 117.9(8)
C37 C36 C35 118.7(7)
F5 C37 C36 114.8(6)
F5 C37 C32 120.1(6)
C36 C37 C32 125.1(7)
C43 C38 C39 110.9(6)
C43 C38 B1 128.4(6)
C39 C38 B1 120.4(5)
F6 C39 C40 115.5(6)
F6 C39 C38 119.4(6)
C40 C39 C38 125.2(7)
C41 C40 F7 120.1(7)
C41 C40 C39 119.7(8)
F7 C40 C39 120.2(7)
C40 C41 F8 120.8(8)
C40 C41 C42 119.7(7)
F8 C41 C42 119.4(8)
F9 C42 C41 121.1(8)
F9 C42 C43 120.0(8)
C41 C42 C43 119.0(7)
F10 C43 C38 120.6(7)
F10 C43 C42 114.2(7)
C38 C43 C42 125.1(7)
C49 C44 C45 111.9(6)
C49 C44 B1 124.8(6)
C45 C44 B1 123.0(5)
C46 C45 F11 115.4(6)
C46 C45 C44 125.3(6)
F11 C45 C44 119.3(6)
C45 C46 F12 120.3(7)
C45 C46 C47 119.5(7)
F12 C46 C47 120.2(7)
C48 C47 C46 119.3(6)
C48 C47 F13 121.5(7)
C46 C47 F13 119.1(7)
F14 C48 C47 118.8(7)
F14 C48 C49 123.4(7)
C47 C48 C49 117.8(6)
F15 C49 C44 121.2(6)
F15 C49 C48 112.6(6)
C44 C49 C48 126.2(6)

loop_
_geom_bond_atom_site_label_1
_geom_bond_atom_site_label_2
_geom_bond_distance
Ge1' O1' 1.782(4)
Ge1' N1' 2.118(4)
Ge1' N2' 2.129(5)
B1' C44' 1.653(9)
B1' C38' 1.676(10)
B1' C32' 1.686(9)
Ge1 O1 1.785(4)
Ge1 N2 2.120(4)
Ge1 N1 2.153(4)
B1 C38 1.632(9)
B1 C44 1.666(9)
B1 C32 1.678(9)
P1' N1' 1.595(4)
P1' C8' 1.802(6)
P1' C14' 1.803(6)
P1' C1' 1.809(6)
P2' N2' 1.595(5)
P2' C20' 1.807(6)
P2' C1' 1.811(6)
P2' C26' 1.822(7)
P1 N1 1.593(4)
P1 C1 1.806(6)
P1 C14 1.806(6)
P1 C8 1.814(5)
P2 N2 1.597(4)
P2 C26 1.802(7)
P2 C1 1.805(6)
P2 C20 1.809(6)
Si1 N1 1.761(5)
Si1 C4 1.849(6)
Si1 C2 1.854(7)
Si1 C3 1.857(6)
Si2 N2 1.767(5)
Si2 C7 1.789(9)
Si2 C5 1.809(10)
Si2 C6 1.819(8)
Si1' N1' 1.771(5)
Si1' C2' 1.864(6)
Si1' C3' 1.867(7)
Si1' C4' 1.873(7)
Si2' N2' 1.759(5)
Si2' C6' 1.840(8)
Si2' C7' 1.842(8)
Si2' C5' 1.851(6)
F1' C33' 1.364(8)
F2' C34' 1.358(8)
F3' C35' 1.356(8)
F4' C36' 1.338(8)
F5' C37' 1.367(7)
F6' C39' 1.364(7)
F7' C40' 1.338(8)
F8' C41' 1.336(8)
F9' C42' 1.353(7)
F10' C43' 1.372(7)
F11' C45' 1.363(8)
F12' C46' 1.347(9)
F13' C47' 1.367(9)
F14' C48' 1.341(9)
F15' C49' 1.330(9)
C8' C9' 1.385(8)
C8' C13' 1.389(8)
C9' C10' 1.364(10)
C10' C11' 1.352(10)
C11' C12' 1.377(9)
C12' C13' 1.356(9)
C14' C15' 1.373(8)
C14' C19' 1.383(8)
C15' C16' 1.396(8)
C16' C17' 1.320(9)
C17' C18' 1.375(9)
C18' C19' 1.397(8)
C20' C25' 1.365(9)
C20' C21' 1.407(8)
C21' C22' 1.353(10)
C22' C23' 1.356(11)
C23' C24' 1.381(11)
C24' C25' 1.398(9)
C26' C27' 1.369(9)
C26' C31' 1.379(9)
C27' C28' 1.366(9)
C28' C29' 1.417(13)
C29' C30' 1.380(13)
C30' C31' 1.373(11)
C32' C37' 1.377(9)
C32' C33' 1.389(8)
C33' C34' 1.389(9)
C34' C35' 1.351(10)
C35' C36' 1.381(10)
C36' C37' 1.371(9)
C38' C39' 1.387(9)
C38' C43' 1.403(8)
C39' C40' 1.366(10)
C40' C41' 1.356(10)
C41' C42' 1.383(10)
C42' C43' 1.349(9)
C44' C45' 1.363(9)
C44' C49' 1.393(9)
C45' C46' 1.417(10)
C46' C47' 1.382(12)
C47' C48' 1.352(12)
C48' C49' 1.358(10)
C8 C13 1.380(8)
C8 C9 1.388(8)
C9 C10 1.375(8)
C10 C11 1.355(9)
C11 C12 1.343(9)
C12 C13 1.383(8)
C14 C19 1.358(8)
C14 C15 1.383(8)
C15 C16 1.370(9)
C16 C17 1.320(11)
C17 C18 1.378(11)
C18 C19 1.413(9)
C20 C25 1.371(9)
C20 C21 1.419(8)
C21 C22 1.353(10)
C22 C23 1.346(12)
C23 C24 1.376(12)
C24 C25 1.396(10)
C26 C31 1.365(9)
C26 C27 1.388(8)
C27 C28 1.369(10)
C28 C29 1.386(11)
C29 C30 1.413(11)
C30 C31 1.379(11)
C32 C33 1.358(8)
C32 C37 1.393(8)
C33 F1 1.349(7)
C33 C34 1.363(10)
C34 F2 1.351(8)
C34 C35 1.357(10)
C35 F3 1.368(8)
C35 C36 1.377(10)
C36 F4 1.343(8)
C36 C37 1.359(9)
C37 F5 1.345(7)
C38 C43 1.387(8)
C38 C39 1.404(8)
C39 F6 1.367(7)
C39 C40 1.382(9)
C40 C41 1.336(10)
C40 F7 1.358(8)
C41 F8 1.347(8)
C41 C42 1.362(10)
C42 F9 1.347(8)
C42 C43 1.395(10)
C43 F10 1.350(7)
C44 C49 1.369(8)
C44 C45 1.376(8)
C45 C46 1.359(8)
C45 F11 1.364(7)
C46 F12 1.359(7)
C46 C47 1.365(9)
C47 C48 1.365(9)
C47 F13 1.367(7)
C48 F14 1.340(7)
C48 C49 1.379(8)
C49 F15 1.366(7)

loop_
_platon_squeeze_void_nr
_platon_squeeze_void_average_x
_platon_squeeze_void_average_y
_platon_squeeze_void_average_z
_platon_squeeze_void_volume
_platon_squeeze_void_count_electrons
1 -0.500 0.500 0.000 445.6 72.1
2 0.117 0.574 0.915 5.0 -0.1
3 0.226 0.291 0.449 12.7 0.4
4 0.390 0.415 0.755 9.5 -0.2
5 0.416 0.080 0.540 8.4 0.1
6 0.583 0.920 0.460 8.4 0.5
7 0.610 0.584 0.245 9.5 -0.2
8 0.774 0.709 0.551 12.7 0.4
9 0.883 0.426 0.085 6.1 -0.2
